data_7234134
loop_
_publ_author_name
'Ming-Ling Yeh'
'Szu-Ying Wang'
'Josue F. Martinez Hardigree'
'Vitaly Podzorov'
'Howard E. Katz'

_publ_section_title
;
 Effect of side chain length on film structure and electron mobility of
 core-unsubstituted pyromellitic diimides and enhanced mobility of the
 dibrominated core using the optimized side chain
;
_journal_name_full 'Journal of Materials Chemistry C'
_journal_page_first 3029
_journal_page_last 3037
_journal_paper_doi 10.1039/C4TC02611J
_journal_volume 3
_journal_year 2015
_chemical_formula_sum 'C20 H4 Br2 F18 N2 O4'
_chemical_formula_weight 838.07
_space_group_crystal_system monoclinic
_space_group_IT_number 15
_space_group_name_Hall '-C 2yc'
_space_group_name_H-M_alt 'C 1 2/c 1'
_atom_sites_solution_hydrogens geom
_cell_angle_alpha 90
_cell_angle_beta 104.645(3)
_cell_angle_gamma 90
_cell_formula_units_Z 8
_cell_length_a 41.229(7)
_cell_length_b 6.9435(11)
_cell_length_c 18.060(3)
_cell_measurement_reflns_used 8220
_cell_measurement_temperature 100(2)
_cell_measurement_theta_max 31.02
_cell_measurement_theta_min 2.30
_cell_volume 5002.1(14)
_computing_cell_refinement 'Bruker SAINT'
_computing_data_collection 'Bruker APEX2'
_computing_data_reduction 'Bruker SAINT'
_computing_molecular_graphics 'Bruker SHELXTL'
_computing_publication_material 'Bruker SHELXTL'
_computing_structure_refinement 'SHELXL-2013 (Sheldrick, 2013)'
_computing_structure_solution 'SHELXS-97 (Sheldrick 2008)'
_diffrn_ambient_temperature 100(2)
_diffrn_measured_fraction_theta_full 0.998
_diffrn_measured_fraction_theta_max 0.996
_diffrn_measurement_device_type 'Bruker APEX-II CCD'
_diffrn_measurement_method '\f and \w scans'
_diffrn_radiation_type MoK\a
_diffrn_radiation_wavelength 0.71073
_diffrn_reflns_av_R_equivalents 0.0909
_diffrn_reflns_av_unetI/netI 0.0930
_diffrn_reflns_Laue_measured_fraction_full 0.998
_diffrn_reflns_Laue_measured_fraction_max 0.996
_diffrn_reflns_limit_h_max 59
_diffrn_reflns_limit_h_min -59
_diffrn_reflns_limit_k_max 10
_diffrn_reflns_limit_k_min -10
_diffrn_reflns_limit_l_max 26
_diffrn_reflns_limit_l_min -25
_diffrn_reflns_number 29141
_diffrn_reflns_point_group_measured_fraction_full 0.998
_diffrn_reflns_point_group_measured_fraction_max 0.996
_diffrn_reflns_theta_full 25.242
_diffrn_reflns_theta_max 31.089
_diffrn_reflns_theta_min 2.296
_exptl_absorpt_coefficient_mu 3.411
_exptl_absorpt_correction_T_max 0.7462
_exptl_absorpt_correction_T_min 0.5054
_exptl_absorpt_correction_type multi-scan
_exptl_absorpt_process_details 'Bruker SAINT (SADABS)'
_exptl_crystal_colour colourless
_exptl_crystal_density_diffrn 2.226
_exptl_crystal_description plate
_exptl_crystal_F_000 3216
_exptl_crystal_size_max 0.440
_exptl_crystal_size_mid 0.330
_exptl_crystal_size_min 0.005
_refine_diff_density_max 1.892
_refine_diff_density_min -0.757
_refine_diff_density_rms 0.157
_refine_ls_extinction_coef .
_refine_ls_extinction_method none
_refine_ls_goodness_of_fit_ref 1.009
_refine_ls_hydrogen_treatment constr
_refine_ls_matrix_type full
_refine_ls_number_parameters 532
_refine_ls_number_reflns 7994
_refine_ls_number_restraints 1108
_refine_ls_restrained_S_all 0.953
_refine_ls_R_factor_all 0.1020
_refine_ls_R_factor_gt 0.0562
_refine_ls_shift/su_max 0.002
_refine_ls_shift/su_mean 0.000
_refine_ls_structure_factor_coef Fsqd
_refine_ls_weighting_details 'w=1/[\s^2^(Fo^2^)+(0.0600P)^2^+1.0000P] where P=(Fo^2^+2Fc^2^)/3'
_refine_ls_weighting_scheme calc
_refine_ls_wR_factor_gt 0.1189
_refine_ls_wR_factor_ref 0.1376
_reflns_Friedel_coverage 0.000
_reflns_Friedel_fraction_full .
_reflns_Friedel_fraction_max .
_reflns_number_gt 5097
_reflns_number_total 7994
_reflns_threshold_expression 'I > 2\s(I)'
_cod_data_source_file J-Mater-Chem-C-2015-3-3029.cif
_cod_data_source_block vit_jhu_C2c
_cod_original_sg_symbol_H-M 'C 2/c'
_cod_database_code 7234134
_shelx_space_group_comment
; 
The symmetry employed for this shelxl refinement is uniquely defined 
by the following loop, which should always be used as a source of 
symmetry information in preference to the above space-group names. 
They are only intended as comments. 
;
_shelx_estimated_absorpt_t_min 0.315
_shelx_estimated_absorpt_t_max 0.983
_shelxl_version_number 2013-4

loop_
_space_group_symop_operation_xyz
'x, y, z'
'-x, y, -z+1/2'
'x+1/2, y+1/2, z'
'-x+1/2, y+1/2, -z+1/2'
'-x, -y, -z'
'x, -y, z-1/2'
'-x+1/2, -y+1/2, -z'
'x+1/2, -y+1/2, z-1/2'

loop_
_atom_site_label
_atom_site_type_symbol
_atom_site_fract_x
_atom_site_fract_y
_atom_site_fract_z
_atom_site_U_iso_or_equiv
_atom_site_adp_type
_atom_site_occupancy
_atom_site_site_symmetry_order
_atom_site_calc_flag
_atom_site_refinement_flags_posn
_atom_site_refinement_flags_adp
_atom_site_refinement_flags_occupancy
_atom_site_disorder_assembly
_atom_site_disorder_group
Br1 Br 0.71433(2) 0.57604(6) 0.69896(2) 0.02323(11) Uani 1 1 d . . . . .
Br2 Br 0.77287(2) 0.49556(5) 1.07509(2) 0.02153(10) Uani 1 1 d . . . . .
O1 O 0.79439(7) 0.6102(4) 0.74064(15) 0.0260(6) Uani 1 1 d . . . . .
O2 O 0.83467(7) 0.5672(4) 1.00060(16) 0.0290(6) Uani 1 1 d . . . . .
O3 O 0.65347(7) 0.4539(4) 0.77188(15) 0.0273(6) Uani 1 1 d . . . . .
O4 O 0.69455(7) 0.3930(4) 1.03062(15) 0.0282(6) Uani 1 1 d . . . . .
N1 N 0.82261(8) 0.5903(5) 0.86866(17) 0.0223(7) Uani 1 1 d . . . . .
N2 N 0.66622(9) 0.4168(5) 0.90302(18) 0.0246(7) Uani 1 1 d . . . . .
C1 C 0.79406(11) 0.5917(6) 0.8067(2) 0.0245(8) Uani 1 1 d . U . . .
C2 C 0.76486(10) 0.5651(5) 0.8409(2) 0.0212(8) Uani 1 1 d . U . . .
C3 C 0.73092(11) 0.5479(5) 0.8051(2) 0.0217(8) Uani 1 1 d . U . . .
C4 C 0.71024(10) 0.5066(5) 0.8533(2) 0.0210(7) Uani 1 1 d . U . . .
C5 C 0.67370(10) 0.4603(5) 0.8329(2) 0.0213(8) Uani 1 1 d . U . . .
C6 C 0.69430(10) 0.4306(5) 0.9653(2) 0.0230(8) Uani 1 1 d . U . . .
C7 C 0.72263(10) 0.4898(5) 0.9324(2) 0.0211(8) Uani 1 1 d . U . . .
C8 C 0.75631(10) 0.5140(5) 0.96788(19) 0.0195(7) Uani 1 1 d . U . . .
C9 C 0.77731(10) 0.5490(5) 0.9206(2) 0.0208(8) Uani 1 1 d . U . . .
C10 C 0.81444(11) 0.5691(6) 0.9389(2) 0.0236(8) Uani 1 1 d . U . . .
F1 F 0.85669(8) 0.3702(4) 0.77730(17) 0.0512(8) Uani 1 1 d . U . . .
F2 F 0.87132(10) 0.3071(5) 0.89672(19) 0.0757(12) Uani 1 1 d . U . . .
C11 C 0.85621(11) 0.6263(6) 0.8623(2) 0.0270(9) Uani 1 1 d . U . . .
H11A H 0.8696 0.6825 0.9108 0.032 Uiso 1 1 calc R U . . .
H11B H 0.8555 0.7210 0.8210 0.032 Uiso 1 1 calc R U . . .
C12 C 0.87285(12) 0.4432(7) 0.8452(3) 0.0335(10) Uani 1 1 d . U . . .
F3A F 0.89912(18) 0.5982(11) 0.7563(4) 0.0556(19) Uani 0.5 1 d D U P A 1
F4A F 0.92232(16) 0.6401(10) 0.8760(4) 0.0591(18) Uani 0.5 1 d D U P A 1
C13A C 0.9062(2) 0.5107(13) 0.8248(5) 0.0356(19) Uani 0.5 1 d D U P A 1
F5A F 0.94415(19) 0.2854(11) 0.8937(4) 0.0649(19) Uani 0.5 1 d D U P A 1
F6A F 0.91245(15) 0.1926(8) 0.7895(4) 0.0577(18) Uani 0.5 1 d D U P A 1
C14A C 0.9299(2) 0.3386(14) 0.8226(6) 0.0432(12) Uani 0.5 1 d D U P A 1
F7A F 0.97771(16) 0.2359(11) 0.7888(4) 0.0659(19) Uani 0.5 1 d D U P A 1
F8A F 0.94598(18) 0.4247(12) 0.7102(4) 0.072(2) Uani 0.5 1 d D U P A 1
F9A F 0.9755(2) 0.5332(12) 0.8175(5) 0.0565(17) Uani 0.5 1 d D U P A 1
C15A C 0.9579(3) 0.3833(16) 0.7821(6) 0.045(2) Uani 0.5 1 d D U P A 1
F3B F 0.92458(13) 0.4717(9) 0.9358(3) 0.0437(14) Uani 0.5 1 d D U P A 2
F4B F 0.92167(16) 0.2606(9) 0.8478(4) 0.0432(12) Uani 0.5 1 d D U P A 2
C13B C 0.9120(2) 0.4349(13) 0.8620(5) 0.0341(19) Uani 0.5 1 d D U P A 2
F5B F 0.91443(17) 0.5481(10) 0.7409(4) 0.0473(16) Uani 0.5 1 d D U P A 2
F6B F 0.91713(14) 0.7608(8) 0.8299(3) 0.0427(14) Uani 0.5 1 d D U P A 2
C14B C 0.9268(2) 0.5883(13) 0.8153(5) 0.0328(18) Uani 0.5 1 d D U P A 2
F7B F 0.97462(15) 0.7282(11) 0.7923(4) 0.065(2) Uani 0.5 1 d D U P A 2
F8B F 0.97993(15) 0.6137(9) 0.9052(3) 0.0513(15) Uani 0.5 1 d D U P A 2
F9B F 0.9766(2) 0.4248(12) 0.8102(5) 0.0565(17) Uani 0.5 1 d D U P A 2
C15B C 0.9650(3) 0.5897(16) 0.8321(6) 0.041(2) Uani 0.5 1 d D U P A 2
F10 F 0.62346(6) 0.5551(4) 1.00015(14) 0.0340(6) Uani 1 1 d . U . . .
F11 F 0.61412(7) 0.6617(4) 0.88318(15) 0.0369(6) Uani 1 1 d . U . . .
F12 F 0.57414(7) 0.2679(4) 0.93956(17) 0.0449(7) Uani 1 1 d . U . . .
F13 F 0.56284(7) 0.4319(5) 0.83364(15) 0.0458(7) Uani 1 1 d . U . . .
C16 C 0.63399(10) 0.3439(6) 0.9072(2) 0.0257(8) Uani 1 1 d . U . . .
H16A H 0.6372 0.2431 0.9472 0.031 Uiso 1 1 calc R U . . .
H16B H 0.6226 0.2842 0.8576 0.031 Uiso 1 1 calc R U . . .
C17 C 0.61218(11) 0.5029(6) 0.9257(2) 0.0276(9) Uani 1 1 d . U . . .
C18 C 0.57513(11) 0.4442(6) 0.9101(3) 0.0315(9) Uani 1 1 d . U . . .
F14A F 0.5605(18) 0.570(8) 1.0202(14) 0.041(4) Uani 0.5 1 d D U P B 1
F15A F 0.5538(3) 0.7524(14) 0.9222(8) 0.0409(17) Uani 0.5 1 d D U P B 1
C19A C 0.5500(6) 0.572(5) 0.9425(13) 0.0335(16) Uani 0.5 1 d D U P B 1
F16A F 0.50669(15) 0.3474(10) 0.9381(4) 0.0590(17) Uani 0.5 1 d D U P B 1
F17A F 0.50102(15) 0.5342(10) 0.8416(4) 0.0578(17) Uani 0.5 1 d D U P B 1
F18A F 0.49521(15) 0.6484(9) 0.9487(4) 0.0516(16) Uani 0.5 1 d D U P B 1
C20A C 0.5123(4) 0.525(3) 0.9171(13) 0.0419(16) Uani 0.5 1 d D U P B 1
F14B F 0.5602(18) 0.543(8) 1.0192(14) 0.041(4) Uani 0.5 1 d D U P B 2
F15B F 0.52252(17) 0.5111(13) 0.9133(6) 0.0419(16) Uani 0.5 1 d D U P B 2
C19B C 0.5535(6) 0.575(5) 0.9425(13) 0.0335(16) Uani 0.5 1 d D U P B 2
F16B F 0.52909(14) 0.8720(8) 0.9539(3) 0.0449(14) Uani 0.5 1 d D U P B 2
F17B F 0.54795(15) 0.8307(9) 0.8541(3) 0.0474(15) Uani 0.5 1 d D U P B 2
F18B F 0.58236(13) 0.8732(7) 0.9635(3) 0.0367(12) Uani 0.5 1 d D U P B 2
C20B C 0.5534(5) 0.794(3) 0.9283(15) 0.0409(17) Uani 0.5 1 d D U P B 2

loop_
_atom_site_aniso_label
_atom_site_aniso_U_11
_atom_site_aniso_U_22
_atom_site_aniso_U_33
_atom_site_aniso_U_23
_atom_site_aniso_U_13
_atom_site_aniso_U_12
Br1 0.0368(2) 0.01988(19) 0.01128(16) 0.00023(14) 0.00280(14) 0.00208(17)
Br2 0.0351(2) 0.01678(18) 0.01121(16) -0.00010(13) 0.00311(14) 0.00128(16)
O1 0.0383(17) 0.0243(15) 0.0149(13) -0.0006(10) 0.0056(11) -0.0019(12)
O2 0.0365(17) 0.0308(16) 0.0179(13) 0.0016(12) 0.0035(12) -0.0050(13)
O3 0.0357(17) 0.0276(16) 0.0160(13) -0.0040(11) 0.0015(12) 0.0044(12)
O4 0.0354(16) 0.0317(17) 0.0167(13) 0.0011(11) 0.0050(12) -0.0034(13)
N1 0.0315(18) 0.0210(16) 0.0155(15) -0.0008(12) 0.0080(13) -0.0015(14)
N2 0.0322(19) 0.0249(17) 0.0160(15) -0.0021(13) 0.0046(13) 0.0033(15)
C1 0.041(2) 0.0160(18) 0.0155(17) 0.0008(14) 0.0058(16) -0.0009(17)
C2 0.036(2) 0.0147(17) 0.0131(16) -0.0006(13) 0.0060(15) 0.0018(16)
C3 0.038(2) 0.0136(17) 0.0108(15) 0.0015(12) 0.0020(15) 0.0019(15)
C4 0.033(2) 0.0140(16) 0.0156(16) -0.0007(14) 0.0051(14) 0.0023(16)
C5 0.030(2) 0.0155(18) 0.0173(17) -0.0018(13) 0.0042(15) 0.0072(15)
C6 0.035(2) 0.0153(17) 0.0168(17) -0.0025(14) 0.0036(15) -0.0001(16)
C7 0.034(2) 0.0157(17) 0.0128(16) 0.0003(13) 0.0041(14) 0.0035(16)
C8 0.034(2) 0.0153(17) 0.0092(15) -0.0007(13) 0.0047(14) 0.0034(15)
C9 0.032(2) 0.0139(17) 0.0149(16) -0.0017(12) 0.0035(15) 0.0024(15)
C10 0.035(2) 0.0180(18) 0.0165(17) -0.0002(14) 0.0038(15) -0.0023(17)
F1 0.063(2) 0.0381(17) 0.0451(17) -0.0167(13) -0.0003(15) 0.0062(14)
F2 0.119(3) 0.063(2) 0.061(2) 0.0392(18) 0.053(2) 0.055(2)
C11 0.034(2) 0.028(2) 0.0171(18) 0.0003(15) 0.0040(16) -0.0066(18)
C12 0.035(2) 0.041(3) 0.025(2) 0.0013(18) 0.0079(17) -0.002(2)
F3A 0.059(5) 0.068(5) 0.045(4) 0.035(3) 0.024(3) 0.023(4)
F4A 0.055(4) 0.064(4) 0.062(4) -0.034(4) 0.023(3) -0.016(3)
C13A 0.042(4) 0.041(5) 0.025(4) -0.004(3) 0.010(3) 0.007(4)
F5A 0.067(5) 0.080(5) 0.048(4) 0.024(3) 0.014(3) 0.012(4)
F6A 0.047(4) 0.027(3) 0.097(5) -0.007(3) 0.016(4) 0.001(3)
C14A 0.042(3) 0.040(3) 0.049(3) 0.008(2) 0.013(2) 0.005(2)
F7A 0.054(4) 0.081(5) 0.068(5) -0.019(4) 0.025(3) 0.005(4)
F8A 0.061(4) 0.120(6) 0.036(3) -0.001(4) 0.015(3) 0.018(4)
F9A 0.045(3) 0.064(5) 0.065(3) -0.001(4) 0.024(2) 0.007(4)
C15A 0.036(5) 0.064(6) 0.036(5) 0.000(4) 0.010(4) -0.007(5)
F3B 0.030(3) 0.058(4) 0.039(3) 0.028(3) 0.000(2) -0.004(2)
F4B 0.042(3) 0.040(3) 0.049(3) 0.008(2) 0.013(2) 0.005(2)
C13B 0.033(4) 0.036(4) 0.036(4) 0.015(4) 0.014(3) 0.005(4)
F5B 0.045(4) 0.061(4) 0.039(3) 0.015(3) 0.017(3) 0.008(3)
F6B 0.038(3) 0.039(3) 0.052(4) 0.029(3) 0.014(3) 0.000(2)
C14B 0.027(4) 0.041(4) 0.031(4) 0.009(4) 0.011(3) -0.003(4)
F7B 0.041(3) 0.082(5) 0.074(4) 0.048(4) 0.019(3) -0.001(3)
F8B 0.044(3) 0.063(4) 0.044(3) 0.004(3) 0.006(3) -0.010(3)
F9B 0.045(3) 0.064(5) 0.065(3) -0.001(4) 0.024(2) 0.007(4)
C15B 0.036(5) 0.043(6) 0.045(5) 0.009(4) 0.014(4) 0.001(4)
F10 0.0416(15) 0.0341(14) 0.0242(13) -0.0093(10) 0.0043(11) -0.0005(11)
F11 0.0472(16) 0.0250(13) 0.0391(15) 0.0079(11) 0.0123(12) 0.0044(12)
F12 0.0450(17) 0.0292(15) 0.0607(19) 0.0062(13) 0.0135(14) -0.0010(12)
F13 0.0384(16) 0.066(2) 0.0279(14) -0.0128(13) -0.0018(12) 0.0065(14)
C16 0.032(2) 0.0212(19) 0.0231(19) -0.0020(15) 0.0045(16) -0.0037(17)
C17 0.036(2) 0.026(2) 0.0191(18) 0.0000(16) 0.0042(16) -0.0022(18)
C18 0.036(2) 0.027(2) 0.028(2) 0.0018(17) 0.0010(18) 0.0036(18)
F14A 0.051(2) 0.049(12) 0.0259(14) 0.003(3) 0.0135(14) 0.001(7)
F15A 0.048(2) 0.034(4) 0.045(3) 0.003(3) 0.0204(19) 0.008(3)
C19A 0.034(4) 0.038(2) 0.029(2) 0.0046(19) 0.009(2) 0.001(3)
F16A 0.041(3) 0.056(4) 0.085(5) 0.002(4) 0.026(3) -0.007(3)
F17A 0.039(3) 0.085(5) 0.048(4) -0.002(3) 0.009(3) 0.014(3)
F18A 0.044(3) 0.059(4) 0.062(4) 0.008(3) 0.031(3) 0.016(3)
C20A 0.031(4) 0.052(3) 0.044(3) -0.001(2) 0.012(4) 0.001(3)
F14B 0.051(2) 0.049(12) 0.0259(14) 0.003(3) 0.0135(14) 0.001(7)
F15B 0.031(4) 0.052(3) 0.044(3) -0.001(2) 0.012(4) 0.001(3)
C19B 0.034(4) 0.038(2) 0.029(2) 0.0046(19) 0.009(2) 0.001(3)
F16B 0.044(3) 0.047(3) 0.050(3) 0.005(3) 0.021(3) 0.016(3)
F17B 0.052(4) 0.060(4) 0.028(3) 0.011(3) 0.005(3) 0.009(3)
F18B 0.038(3) 0.032(3) 0.041(3) 0.001(2) 0.012(2) 0.005(2)
C20B 0.048(2) 0.034(4) 0.045(3) 0.003(3) 0.0204(19) 0.008(3)

loop_
_atom_type_symbol
_atom_type_description
_atom_type_scat_dispersion_real
_atom_type_scat_dispersion_imag
_atom_type_scat_source
C C 0.0033 0.0016 'International Tables Vol C Tables 4.2.6.8 and 6.1.1.4'
H H 0.0000 0.0000 'International Tables Vol C Tables 4.2.6.8 and 6.1.1.4'
N N 0.0061 0.0033 'International Tables Vol C Tables 4.2.6.8 and 6.1.1.4'
O O 0.0106 0.0060 'International Tables Vol C Tables 4.2.6.8 and 6.1.1.4'
F F 0.0171 0.0103 'International Tables Vol C Tables 4.2.6.8 and 6.1.1.4'
Br Br -0.2901 2.4595 'International Tables Vol C Tables 4.2.6.8 and 6.1.1.4'

loop_
_geom_angle_atom_site_label_1
_geom_angle_atom_site_label_2
_geom_angle_atom_site_label_3
_geom_angle
_geom_angle_site_symmetry_1
_geom_angle_site_symmetry_3
C10 N1 C1 112.2(3) . .
C10 N1 C11 123.1(3) . .
C1 N1 C11 124.4(3) . .
C6 N2 C5 112.5(3) . .
C6 N2 C16 124.7(3) . .
C5 N2 C16 122.4(3) . .
O1 C1 N1 125.0(4) . .
O1 C1 C2 129.3(4) . .
N1 C1 C2 105.7(3) . .
C3 C2 C9 122.2(4) . .
C3 C2 C1 129.7(3) . .
C9 C2 C1 108.0(3) . .
C4 C3 C2 115.5(3) . .
C4 C3 Br1 122.5(3) . .
C2 C3 Br1 122.0(3) . .
C3 C4 C7 122.2(4) . .
C3 C4 C5 129.0(3) . .
C7 C4 C5 108.6(3) . .
O3 C5 N2 123.8(4) . .
O3 C5 C4 131.0(4) . .
N2 C5 C4 105.1(3) . .
O4 C6 N2 124.9(4) . .
O4 C6 C7 129.4(4) . .
N2 C6 C7 105.7(3) . .
C8 C7 C4 121.9(4) . .
C8 C7 C6 129.9(3) . .
C4 C7 C6 108.0(3) . .
C9 C8 C7 116.5(3) . .
C9 C8 Br2 121.7(3) . .
C7 C8 Br2 121.8(3) . .
C8 C9 C2 121.6(4) . .
C8 C9 C10 130.4(3) . .
C2 C9 C10 108.0(3) . .
O2 C10 N1 124.5(4) . .
O2 C10 C9 129.4(4) . .
N1 C10 C9 106.1(3) . .
N1 C11 C12 111.4(3) . .
N1 C11 H11A 109.3 . .
C12 C11 H11A 109.3 . .
N1 C11 H11B 109.3 . .
C12 C11 H11B 109.3 . .
H11A C11 H11B 108.0 . .
F1 C12 F2 105.6(4) . .
F1 C12 C11 111.0(4) . .
F2 C12 C11 110.3(4) . .
F1 C12 C13B 114.5(5) . .
F2 C12 C13B 93.8(4) . .
C11 C12 C13B 119.3(5) . .
F1 C12 C13A 99.2(4) . .
F2 C12 C13A 124.5(5) . .
C11 C12 C13A 105.4(5) . .
F4A C13A F3A 106.7(8) . .
F4A C13A C14A 109.3(8) . .
F3A C13A C14A 108.5(8) . .
F4A C13A C12 110.3(7) . .
F3A C13A C12 110.3(7) . .
C14A C13A C12 111.6(7) . .
F6A C14A F5A 106.7(9) . .
F6A C14A C15A 109.4(9) . .
F5A C14A C15A 108.2(8) . .
F6A C14A C13A 109.6(8) . .
F5A C14A C13A 108.5(8) . .
C15A C14A C13A 114.1(8) . .
F7A C15A F8A 109.8(9) . .
F7A C15A F9A 108.6(9) . .
F8A C15A F9A 109.2(9) . .
F7A C15A C14A 109.0(8) . .
F8A C15A C14A 112.1(8) . .
F9A C15A C14A 108.1(9) . .
F4B C13B F3B 108.1(7) . .
F4B C13B C12 110.1(7) . .
F3B C13B C12 108.1(6) . .
F4B C13B C14B 109.8(7) . .
F3B C13B C14B 107.5(7) . .
C12 C13B C14B 113.0(6) . .
F6B C14B F5B 109.5(7) . .
F6B C14B C15B 107.7(8) . .
F5B C14B C15B 108.1(7) . .
F6B C14B C13B 109.5(7) . .
F5B C14B C13B 107.2(7) . .
C15B C14B C13B 114.8(7) . .
F7B C15B F8B 109.0(9) . .
F7B C15B F9B 106.6(9) . .
F8B C15B F9B 107.1(9) . .
F7B C15B C14B 109.5(8) . .
F8B C15B C14B 113.2(8) . .
F9B C15B C14B 111.2(9) . .
N2 C16 C17 111.2(3) . .
N2 C16 H16A 109.4 . .
C17 C16 H16A 109.4 . .
N2 C16 H16B 109.4 . .
C17 C16 H16B 109.4 . .
H16A C16 H16B 108.0 . .
F10 C17 F11 106.8(3) . .
F10 C17 C16 109.8(3) . .
F11 C17 C16 110.2(4) . .
F10 C17 C18 109.1(3) . .
F11 C17 C18 108.1(3) . .
C16 C17 C18 112.6(4) . .
F12 C18 F13 107.9(4) . .
F12 C18 C19B 108.6(13) . .
F13 C18 C19B 109.4(8) . .
F12 C18 C17 107.4(3) . .
F13 C18 C17 107.6(4) . .
C19B C18 C17 115.6(14) . .
F12 C18 C19A 106.1(12) . .
F13 C18 C19A 107.6(8) . .
C17 C18 C19A 119.7(14) . .
F15A C19A F14A 105(4) . .
F15A C19A C20A 107.3(13) . .
F14A C19A C20A 110(4) . .
F15A C19A C18 107(2) . .
F14A C19A C18 108(3) . .
C20A C19A C18 118(2) . .
F16A C20A F18A 109.2(13) . .
F16A C20A F17A 107.4(14) . .
F18A C20A F17A 109.0(14) . .
F16A C20A C19A 110.3(16) . .
F18A C20A C19A 109.8(16) . .
F17A C20A C19A 111.1(14) . .
F15B C19B F14B 106(4) . .
F15B C19B C18 105(2) . .
F14B C19B C18 108(3) . .
F15B C19B C20B 107.5(13) . .
F14B C19B C20B 109(3) . .
C18 C19B C20B 121(2) . .
F18B C20B F16B 109.4(16) . .
F18B C20B F17B 107.9(15) . .
F16B C20B F17B 108.8(17) . .
F18B C20B C19B 111.6(18) . .
F16B C20B C19B 108.5(17) . .
F17B C20B C19B 110.6(17) . .

loop_
_geom_bond_atom_site_label_1
_geom_bond_atom_site_label_2
_geom_bond_distance
_geom_bond_site_symmetry_2
Br1 C3 1.875(4) .
Br2 C8 1.888(3) .
O1 C1 1.204(4) .
O2 C10 1.211(4) .
O3 C5 1.203(5) .
O4 C6 1.206(4) .
N1 C10 1.401(5) .
N1 C1 1.404(5) .
N1 C11 1.441(5) .
N2 C6 1.399(5) .
N2 C5 1.409(5) .
N2 C16 1.442(5) .
C1 C2 1.497(6) .
C2 C3 1.390(6) .
C2 C9 1.405(5) .
C3 C4 1.394(5) .
C4 C7 1.395(5) .
C4 C5 1.493(6) .
C6 C7 1.496(6) .
C7 C8 1.385(5) .
C8 C9 1.382(5) .
C9 C10 1.489(6) .
F1 C12 1.338(5) .
F2 C12 1.339(5) .
C11 C12 1.513(6) .
C11 H11A 0.9900 .
C11 H11B 0.9900 .
C12 C13B 1.566(10) .
C12 C13A 1.583(11) .
F3A C13A 1.343(10) .
F4A C13A 1.338(10) .
C13A C14A 1.549(12) .
F5A C14A 1.323(11) .
F6A C14A 1.298(11) .
C14A C15A 1.547(13) .
F7A C15A 1.295(12) .
F8A C15A 1.300(11) .
F9A C15A 1.335(12) .
F3B C13B 1.328(10) .
F4B C13B 1.320(11) .
C13B C14B 1.573(11) .
F5B C14B 1.342(10) .
F6B C14B 1.310(10) .
C14B C15B 1.529(12) .
F7B C15B 1.319(11) .
F8B C15B 1.319(11) .
F9B C15B 1.338(12) .
F10 C17 1.357(5) .
F11 C17 1.357(5) .
F12 C18 1.340(5) .
F13 C18 1.348(5) .
C16 C17 1.514(6) .
C16 H16A 0.9900 .
C16 H16B 0.9900 .
C17 C18 1.537(6) .
C18 C19B 1.49(2) .
C18 C19A 1.58(2) .
F14A C19A 1.361(14) .
F15A C19A 1.33(3) .
C19A C20A 1.54(3) .
F16A C20A 1.33(2) .
F17A C20A 1.32(2) .
F18A C20A 1.327(16) .
F14B C19B 1.361(14) .
F15B C19B 1.33(3) .
C19B C20B 1.54(3) .
F16B C20B 1.32(2) .
F17B C20B 1.33(3) .
F18B C20B 1.322(19) .

loop_
_geom_torsion_atom_site_label_1
_geom_torsion_atom_site_label_2
_geom_torsion_atom_site_label_3
_geom_torsion_atom_site_label_4
_geom_torsion
_geom_torsion_site_symmetry_1
_geom_torsion_site_symmetry_2
_geom_torsion_site_symmetry_3
_geom_torsion_site_symmetry_4
C10 N1 C1 O1 179.2(4) . . . .
C11 N1 C1 O1 5.3(6) . . . .
C10 N1 C1 C2 -1.1(4) . . . .
C11 N1 C1 C2 -175.0(3) . . . .
O1 C1 C2 C3 2.7(7) . . . .
N1 C1 C2 C3 -177.0(4) . . . .
O1 C1 C2 C9 179.6(4) . . . .
N1 C1 C2 C9 -0.1(4) . . . .
C9 C2 C3 C4 -2.2(5) . . . .
C1 C2 C3 C4 174.3(4) . . . .
C9 C2 C3 Br1 178.4(3) . . . .
C1 C2 C3 Br1 -5.1(6) . . . .
C2 C3 C4 C7 1.9(5) . . . .
Br1 C3 C4 C7 -178.6(3) . . . .
C2 C3 C4 C5 -173.3(4) . . . .
Br1 C3 C4 C5 6.1(6) . . . .
C6 N2 C5 O3 178.5(4) . . . .
C16 N2 C5 O3 5.6(6) . . . .
C6 N2 C5 C4 -0.1(4) . . . .
C16 N2 C5 C4 -173.1(3) . . . .
C3 C4 C5 O3 -2.9(7) . . . .
C7 C4 C5 O3 -178.7(4) . . . .
C3 C4 C5 N2 175.6(4) . . . .
C7 C4 C5 N2 -0.2(4) . . . .
C5 N2 C6 O4 -176.9(4) . . . .
C16 N2 C6 O4 -4.1(6) . . . .
C5 N2 C6 C7 0.4(4) . . . .
C16 N2 C6 C7 173.1(3) . . . .
C3 C4 C7 C8 0.3(6) . . . .
C5 C4 C7 C8 176.4(3) . . . .
C3 C4 C7 C6 -175.8(3) . . . .
C5 C4 C7 C6 0.4(4) . . . .
O4 C6 C7 C8 1.0(7) . . . .
N2 C6 C7 C8 -176.1(4) . . . .
O4 C6 C7 C4 176.6(4) . . . .
N2 C6 C7 C4 -0.4(4) . . . .
C4 C7 C8 C9 -2.2(5) . . . .
C6 C7 C8 C9 172.9(4) . . . .
C4 C7 C8 Br2 178.9(3) . . . .
C6 C7 C8 Br2 -6.0(6) . . . .
C7 C8 C9 C2 1.9(5) . . . .
Br2 C8 C9 C2 -179.2(3) . . . .
C7 C8 C9 C10 -175.7(4) . . . .
Br2 C8 C9 C10 3.2(6) . . . .
C3 C2 C9 C8 0.3(6) . . . .
C1 C2 C9 C8 -176.9(3) . . . .
C3 C2 C9 C10 178.4(3) . . . .
C1 C2 C9 C10 1.2(4) . . . .
C1 N1 C10 O2 -178.6(4) . . . .
C11 N1 C10 O2 -4.6(6) . . . .
C1 N1 C10 C9 1.9(4) . . . .
C11 N1 C10 C9 175.9(3) . . . .
C8 C9 C10 O2 -3.5(7) . . . .
C2 C9 C10 O2 178.6(4) . . . .
C8 C9 C10 N1 176.0(4) . . . .
C2 C9 C10 N1 -1.9(4) . . . .
C10 N1 C11 C12 99.1(4) . . . .
C1 N1 C11 C12 -87.7(4) . . . .
N1 C11 C12 F1 63.3(5) . . . .
N1 C11 C12 F2 -53.5(5) . . . .
N1 C11 C12 C13B -160.2(5) . . . .
N1 C11 C12 C13A 169.8(4) . . . .
F1 C12 C13A F4A 161.1(6) . . . .
F2 C12 C13A F4A -82.6(8) . . . .
C11 C12 C13A F4A 46.2(8) . . . .
C13B C12 C13A F4A -75.8(11) . . . .
F1 C12 C13A F3A 43.6(7) . . . .
F2 C12 C13A F3A 159.9(6) . . . .
C11 C12 C13A F3A -71.4(7) . . . .
C13B C12 C13A F3A 166.6(15) . . . .
F1 C12 C13A C14A -77.1(7) . . . .
F2 C12 C13A C14A 39.2(9) . . . .
C11 C12 C13A C14A 167.9(6) . . . .
C13B C12 C13A C14A 45.9(9) . . . .
F4A C13A C14A F6A 163.3(9) . . . .
F3A C13A C14A F6A -80.7(10) . . . .
C12 C13A C14A F6A 41.0(10) . . . .
F4A C13A C14A F5A 47.1(11) . . . .
F3A C13A C14A F5A 163.1(9) . . . .
C12 C13A C14A F5A -75.1(9) . . . .
F4A C13A C14A C15A -73.6(10) . . . .
F3A C13A C14A C15A 42.3(11) . . . .
C12 C13A C14A C15A 164.1(7) . . . .
F6A C14A C15A F7A -61.9(11) . . . .
F5A C14A C15A F7A 54.0(11) . . . .
C13A C14A C15A F7A 174.9(8) . . . .
F6A C14A C15A F8A 59.9(12) . . . .
F5A C14A C15A F8A 175.8(9) . . . .
C13A C14A C15A F8A -63.3(12) . . . .
F6A C14A C15A F9A -179.7(8) . . . .
F5A C14A C15A F9A -63.8(11) . . . .
C13A C14A C15A F9A 57.1(11) . . . .
F1 C12 C13B F4B -48.8(8) . . . .
F2 C12 C13B F4B 60.3(7) . . . .
C11 C12 C13B F4B 176.1(5) . . . .
C13A C12 C13B F4B -114.1(13) . . . .
F1 C12 C13B F3B -166.7(5) . . . .
F2 C12 C13B F3B -57.6(7) . . . .
C11 C12 C13B F3B 58.2(7) . . . .
C13A C12 C13B F3B 127.9(14) . . . .
F1 C12 C13B C14B 74.4(8) . . . .
F2 C12 C13B C14B -176.5(7) . . . .
C11 C12 C13B C14B -60.7(8) . . . .
C13A C12 C13B C14B 9.0(8) . . . .
F4B C13B C14B F6B -179.8(7) . . . .
F3B C13B C14B F6B -62.4(9) . . . .
C12 C13B C14B F6B 56.8(9) . . . .
F4B C13B C14B F5B 61.4(9) . . . .
F3B C13B C14B F5B 178.9(7) . . . .
C12 C13B C14B F5B -61.9(9) . . . .
F4B C13B C14B C15B -58.6(11) . . . .
F3B C13B C14B C15B 58.9(10) . . . .
C12 C13B C14B C15B 178.1(8) . . . .
F6B C14B C15B F7B -55.3(11) . . . .
F5B C14B C15B F7B 63.0(11) . . . .
C13B C14B C15B F7B -177.5(8) . . . .
F6B C14B C15B F8B 66.5(10) . . . .
F5B C14B C15B F8B -175.2(8) . . . .
C13B C14B C15B F8B -55.7(11) . . . .
F6B C14B C15B F9B -172.8(8) . . . .
F5B C14B C15B F9B -54.6(11) . . . .
C13B C14B C15B F9B 65.0(11) . . . .
C6 N2 C16 C17 88.8(4) . . . .
C5 N2 C16 C17 -99.1(4) . . . .
N2 C16 C17 F10 -73.1(4) . . . .
N2 C16 C17 F11 44.2(4) . . . .
N2 C16 C17 C18 165.0(3) . . . .
F10 C17 C18 F12 -76.5(4) . . . .
F11 C17 C18 F12 167.7(3) . . . .
C16 C17 C18 F12 45.8(5) . . . .
F10 C17 C18 F13 167.5(3) . . . .
F11 C17 C18 F13 51.7(4) . . . .
C16 C17 C18 F13 -70.2(4) . . . .
F10 C17 C18 C19B 44.9(11) . . . .
F11 C17 C18 C19B -70.9(10) . . . .
C16 C17 C18 C19B 167.1(10) . . . .
F10 C17 C18 C19A 44.4(10) . . . .
F11 C17 C18 C19A -71.4(10) . . . .
C16 C17 C18 C19A 166.6(10) . . . .
F12 C18 C19A F15A 172.1(13) . . . .
F13 C18 C19A F15A -72.6(19) . . . .
C19B C18 C19A F15A 44(21) . . . .
C17 C18 C19A F15A 50.6(17) . . . .
F12 C18 C19A F14A 59(4) . . . .
F13 C18 C19A F14A 174(4) . . . .
C19B C18 C19A F14A -69(20) . . . .
C17 C18 C19A F14A -63(4) . . . .
F12 C18 C19A C20A -66.5(18) . . . .
F13 C18 C19A C20A 49(2) . . . .
C19B C18 C19A C20A 166(22) . . . .
C17 C18 C19A C20A 172.0(14) . . . .
F15A C19A C20A F16A -177.9(18) . . . .
F14A C19A C20A F16A -64(3) . . . .
C18 C19A C20A F16A 61(2) . . . .
F15A C19A C20A F18A -57(2) . . . .
F14A C19A C20A F18A 57(3) . . . .
C18 C19A C20A F18A -178.9(15) . . . .
F15A C19A C20A F17A 63(2) . . . .
F14A C19A C20A F17A 177(3) . . . .
C18 C19A C20A F17A -58(2) . . . .
F12 C18 C19B F15B -67.6(14) . . . .
F13 C18 C19B F15B 50.0(19) . . . .
C17 C18 C19B F15B 171.7(11) . . . .
C19A C18 C19B F15B -14(19) . . . .
F12 C18 C19B F14B 45(4) . . . .
F13 C18 C19B F14B 163(4) . . . .
C17 C18 C19B F14B -76(4) . . . .
C19A C18 C19B F14B 98(22) . . . .
F12 C18 C19B C20B 171.3(16) . . . .
F13 C18 C19B C20B -71(2) . . . .
C17 C18 C19B C20B 51(2) . . . .
C19A C18 C19B C20B -135(21) . . . .
F15B C19B C20B F18B 172.5(18) . . . .
F14B C19B C20B F18B 58(4) . . . .
C18 C19B C20B F18B -68(3) . . . .
F15B C19B C20B F16B 52(2) . . . .
F14B C19B C20B F16B -62(4) . . . .
C18 C19B C20B F16B 171.6(16) . . . .
F15B C19B C20B F17B -67(2) . . . .
F14B C19B C20B F17B 178(3) . . . .
C18 C19B C20B F17B 52(2) . . . .
